data_7710164
loop_
_publ_author_name
'Gautier, Romain'
'PARIS, Michael'
'Massuyeau, Florian'

_publ_section_title
;
 Templating Effect of Trans-2,5-dimethylpiperazine (TDMP) on the Structure
 Dimensionality of Hybrid Metal Halides
;
_journal_name_full 'Dalton Transactions'
_journal_paper_doi 10.1039/D2DT00614F
_journal_year 2022
_chemical_formula_moiety 'Br2 Cd0.5, C3 H8 N'
_chemical_formula_sum 'C3 H8 Br2 Cd0.5 N'
_chemical_formula_weight 274.117
_space_group_crystal_system orthorhombic
_space_group_IT_number 62
_space_group_name_Hall '-P 2ac 2n'
_space_group_name_H-M_alt 'P n m a'
_symmetry_Int_Tables_number 62
_atom_sites_solution_primary direct
_audit_creation_date 2022-04-25
_audit_creation_method
;
Olex2 1.5
(compiled 2021.12.09 svn.r5202d8cf for OlexSys, GUI svn.r6439)
;
_audit_update_record
;
2022-04-26 deposited with the CCDC.	2022-04-29 downloaded from the CCDC.
;
_cell_angle_alpha 90
_cell_angle_beta 90
_cell_angle_gamma 90
_cell_formula_units_Z 8
_cell_length_a 13.7873(5)
_cell_length_b 14.7844(10)
_cell_length_c 6.9901(3)
_cell_measurement_reflns_used 105
_cell_measurement_temperature 293
_cell_measurement_theta_max 25
_cell_measurement_theta_min 2
_cell_volume 1424.84(13)
_computing_data_collection Supergui
_computing_molecular_graphics 'Olex2 1.5 (Dolomanov et al., 2009)'
_computing_publication_material 'Olex2 1.5 (Dolomanov et al., 2009)'
_computing_structure_refinement 'olex2.refine 1.5 (Bourhis et al., 2015)'
_computing_structure_solution 'SIR2004  (Burla et al.,  2007)'
_diffrn_ambient_temperature 293
_diffrn_detector 'CCD area detector'
_diffrn_measured_fraction_theta_full 0.9815
_diffrn_measured_fraction_theta_max 0.9871
_diffrn_measurement_device_type 'Bruker-Nonius Kappa CCD'
_diffrn_radiation_monochromator graphite
_diffrn_radiation_probe x-ray
_diffrn_radiation_type 'Mo K\a'
_diffrn_radiation_wavelength 0.71073
_diffrn_reflns_av_R_equivalents 0.0788
_diffrn_reflns_av_unetI/netI 0.0434
_diffrn_reflns_Laue_measured_fraction_full 0.9815
_diffrn_reflns_Laue_measured_fraction_max 0.9871
_diffrn_reflns_limit_h_max 19
_diffrn_reflns_limit_h_min -19
_diffrn_reflns_limit_k_max 21
_diffrn_reflns_limit_k_min -21
_diffrn_reflns_limit_l_max 9
_diffrn_reflns_limit_l_min -9
_diffrn_reflns_number 25708
_diffrn_reflns_point_group_measured_fraction_full 0.9815
_diffrn_reflns_point_group_measured_fraction_max 0.9871
_diffrn_reflns_theta_full 25.2417
_diffrn_reflns_theta_max 30.50
_diffrn_reflns_theta_min 6.42
_diffrn_source 'sealed X-ray tube'
_diffrn_source_target Mo
_exptl_absorpt_coefficient_mu 12.716
_exptl_absorpt_correction_T_max 0.7461
_exptl_absorpt_correction_T_min 0.4336
_exptl_absorpt_correction_type multi-scan
_exptl_absorpt_process_details
;
SADABS-2008/1 (Bruker,2008) was used for absorption correction.
wR2(int) was 0.1215 before and 0.0653 after correction.
The Ratio of minimum to maximum transmission is 0.5812.
The \l/2 correction factor is 0.0015.
;
_exptl_crystal_colour colourless
_exptl_crystal_colour_primary colourless
_exptl_crystal_density_diffrn 2.556
_exptl_crystal_description block
_exptl_crystal_F_000 1009.949
_exptl_crystal_size_max 0.80
_exptl_crystal_size_mid 0.55
_exptl_crystal_size_min 0.10
_refine_diff_density_max 1.8182
_refine_diff_density_min -1.7105
_refine_diff_density_rms 0.3576
_refine_ls_d_res_high 0.7002
_refine_ls_d_res_low 3.1794
_refine_ls_goodness_of_fit_ref 1.0409
_refine_ls_hydrogen_treatment constr
_refine_ls_matrix_type full
_refine_ls_number_constraints 12
_refine_ls_number_parameters 65
_refine_ls_number_reflns 2219
_refine_ls_number_restraints 0
_refine_ls_restrained_S_all 1.0409
_refine_ls_R_factor_all 0.0779
_refine_ls_R_factor_gt 0.0364
_refine_ls_shift/su_max -0.0001
_refine_ls_shift/su_mean 0.0000
_refine_ls_structure_factor_coef Fsqd
_refine_ls_weighting_details 'w=1/[\s^2^(Fo^2^)+(0.0055P)^2^+2.9288P] where P=(Fo^2^+2Fc^2^)/3'
_refine_ls_weighting_scheme calc
_refine_ls_wR_factor_gt 0.0436
_refine_ls_wR_factor_ref 0.0516
_reflns_Friedel_coverage 0.0
_reflns_limit_h_max 19
_reflns_limit_h_min 0
_reflns_limit_k_max 21
_reflns_limit_k_min 0
_reflns_limit_l_max 9
_reflns_limit_l_min 0
_reflns_number_gt 1476
_reflns_number_total 2219
_reflns_threshold_expression I>=2u(I)
_cod_data_source_file d2dt00614f1.cif
_cod_data_source_block new_CCDC4
_cod_database_code 7710164
_olex2_refinement_description
;
1. Fixed Uiso
 At 1.2 times of:
  All C(H) groups, All C(H,H) groups, All N(H,H) groups
 At 1.5 times of:
  All C(H,H,H) groups
2. Uiso/Uaniso restraints and constraints
3. Others
 Fixed Sof: C1(0.5) C2(0.5) N1(0.5) N2(0.5)
4.a Ternary CH refined with riding coordinates:
 C4(H4)
4.b Secondary CH2 refined with riding coordinates:
 C2(H2a,H2b), N1(H1a,H1b)
4.c Idealised Me refined as rotating group:
 C3(H3a,H3b,H3c)
;
_olex2_submission_special_instructions 'No special instructions were received'

loop_
_space_group_symop_id
_space_group_symop_operation_xyz
1 x,y,z
2 x+1/2,-y+1/2,-z+1/2
3 -x,y+1/2,-z
4 -x+1/2,-y,z+1/2
5 -x,-y,-z
6 -x-1/2,y-1/2,z-1/2
7 x,-y-1/2,z
8 x-1/2,y,-z-1/2

loop_
_atom_site_label
_atom_site_type_symbol
_atom_site_fract_x
_atom_site_fract_y
_atom_site_fract_z
_atom_site_U_iso_or_equiv
_atom_site_adp_type
_atom_site_occupancy
_atom_site_site_symmetry_order
_atom_site_refinement_flags_posn
_atom_site_refinement_flags_adp
_atom_site_refinement_flags_occupancy
Cd1 Cd 0.23934(3) 0.25 0.30994(6) 0.03704(12) Uani 1.000000 2 S T P
Br1 Br 0.42229(4) 0.25 0.21844(8) 0.03538(14) Uani 1.000000 2 S T P
Br3 Br 0.18418(3) 0.09747(3) 0.15442(6) 0.03876(11) Uani 1.000000 1 . . .
Br2 Br 0.19776(5) 0.25 0.66278(9) 0.05445(19) Uani 1.000000 2 S T P
C3 C -0.0429(3) 0.1246(3) 0.8057(6) 0.0436(10) Uani 1.000000 1 . . .
C4 C -0.0072(3) 0.0801(3) 0.6239(5) 0.0293(8) Uani 1.000000 1 . . .
N1 N 0.0920(2) -0.0431(2) 0.4864(4) 0.0308(7) Uani 1.000000 1 . . .
C2 C 0.0622(3) 0.0042(3) 0.6649(5) 0.0317(8) Uani 1.000000 1 . . .
H3a H -0.0909(15) 0.1693(13) 0.7746(7) 0.0654(15) Uiso 1.000000 1 GR . .
H3b H -0.0710(18) 0.0797(4) 0.8880(18) 0.0654(15) Uiso 1.000000 1 GR . .
H3c H 0.0105(5) 0.1531(16) 0.870(2) 0.0654(15) Uiso 1.000000 1 GR . .
H4 H 0.0258(3) 0.1255(3) 0.5453(5) 0.0352(10) Uiso 1.000000 1 R . .
H2a H 0.1193(3) 0.0282(3) 0.7283(5) 0.0380(10) Uiso 1.000000 1 R . .
H2b H 0.0317(3) -0.0388(3) 0.7507(5) 0.0380(10) Uiso 1.000000 1 R . .
H1a H 0.1323(2) -0.0889(2) 0.5166(4) 0.0370(9) Uiso 1.000000 1 R . .
H1b H 0.1250(2) -0.0042(2) 0.4115(4) 0.0370(9) Uiso 1.000000 1 R . .

loop_
_atom_site_aniso_label
_atom_site_aniso_U_11
_atom_site_aniso_U_22
_atom_site_aniso_U_33
_atom_site_aniso_U_12
_atom_site_aniso_U_13
_atom_site_aniso_U_23
Cd1 0.0389(2) 0.0311(2) 0.0411(2) -0.000000 0.0115(2) 0.000000
Br1 0.0332(3) 0.0285(3) 0.0444(3) -0.000000 0.0088(3) 0.000000
Br3 0.0344(2) 0.0356(2) 0.0462(2) -0.00638(18) 0.00706(19) -0.00266(19)
Br2 0.0457(4) 0.0792(5) 0.0385(3) -0.000000 0.0105(3) 0.000000
C3 0.050(2) 0.039(2) 0.042(2) 0.001(2) 0.000(2) -0.008(2)
C4 0.0311(19) 0.028(2) 0.0292(19) -0.0003(16) -0.0008(16) 0.0018(16)
N1 0.0270(17) 0.0331(17) 0.0323(17) 0.0071(14) -0.0044(14) 0.0034(14)
C2 0.0292(19) 0.034(2) 0.032(2) 0.0025(16) -0.0051(18) 0.0010(16)

loop_
_atom_type_symbol
_atom_type_scat_dispersion_real
_atom_type_scat_dispersion_imag
_atom_type_scat_Cromer_Mann_a1
_atom_type_scat_Cromer_Mann_a2
_atom_type_scat_Cromer_Mann_a3
_atom_type_scat_Cromer_Mann_a4
_atom_type_scat_Cromer_Mann_b1
_atom_type_scat_Cromer_Mann_b2
_atom_type_scat_Cromer_Mann_b3
_atom_type_scat_Cromer_Mann_b4
_atom_type_scat_Cromer_Mann_c
_atom_type_scat_source
_atom_type_scat_dispersion_source
Br -0.28346 2.55990 17.17890 5.23580 5.63770 3.98510 2.17230 16.57960 0.26090 41.43280 2.95570 'International Tables Volume C Table 6.1.1.4 (pp. 500-502)' 'Henke, Gullikson and Davis, At. Data and Nucl. Data Tables, 1993, 54, 2'
C 0.00347 0.00161 2.31000 1.02000 1.58860 0.86500 20.84390 10.20750 0.56870 51.65120 0.21560 'International Tables Volume C Table 6.1.1.4 (pp. 500-502)' 'Henke, Gullikson and Davis, At. Data and Nucl. Data Tables, 1993, 54, 2'
Cd -0.80532 1.22853 19.22140 17.64440 4.46100 1.60290 0.59460 6.90890 24.70080 87.48250 5.06940 'International Tables Volume C Table 6.1.1.4 (pp. 500-502)' 'Henke, Gullikson and Davis, At. Data and Nucl. Data Tables, 1993, 54, 2'
H 0.00000 0.00000 0.49300 0.32291 0.14019 0.04081 10.51090 26.12570 3.14236 57.79970 0.00304 'International Tables Volume C Table 6.1.1.4 (pp. 500-502)' 'Henke, Gullikson and Davis, At. Data and Nucl. Data Tables, 1993, 54, 2'
N 0.00653 0.00323 12.21260 3.13220 2.01250 1.16630 0.00570 9.89330 28.99750 0.58260 -11.52900 'International Tables Volume C Table 6.1.1.4 (pp. 500-502)' 'Henke, Gullikson and Davis, At. Data and Nucl. Data Tables, 1993, 54, 2'

loop_
_geom_angle_atom_site_label_1
_geom_angle_atom_site_label_2
_geom_angle_atom_site_label_3
_geom_angle
_geom_angle_site_symmetry_1
_geom_angle_site_symmetry_3
_geom_angle_publ_flag
Br3 Cd1 Br1 100.348(14) . . ?
Br3 Cd1 Br1 100.348(14) 7_565 . ?
Br3 Cd1 Br3 119.06(3) 7_565 . ?
Br2 Cd1 Br1 117.31(3) . . ?
Br2 Cd1 Br3 109.811(15) . 7_565 ?
Br2 Cd1 Br3 109.811(15) . . ?
H3a C3 C4 109.5 . . ?
H3b C3 C4 109.5 . . ?
H3b C3 H3a 109.5 . . ?
H3c C3 C4 109.5 . . ?
H3c C3 H3a 109.5 . . ?
H3c C3 H3b 109.5 . . ?
N1 C4 C3 109.6(3) 5_556 . ?
C2 C4 C3 111.8(3) . . ?
C2 C4 N1 108.8(3) . 5_556 ?
H4 C4 C3 108.9(2) . . ?
H4 C4 N1 108.87(18) . 5_556 ?
H4 C4 C2 108.9(2) . . ?
C2 N1 C4 112.7(3) . 5_556 ?
H1a N1 C4 109.06(18) . 5_556 ?
H1a N1 C2 109.06(17) . . ?
H1b N1 C4 109.06(18) . 5_556 ?
H1b N1 C2 109.06(19) . . ?
H1b N1 H1a 107.8 . . ?
N1 C2 C4 111.5(3) . . ?
H2a C2 C4 109.3(2) . . ?
H2a C2 N1 109.32(18) . . ?
H2b C2 C4 109.3(2) . . ?
H2b C2 N1 109.32(19) . . ?
H2b C2 H2a 108.0 . . ?

loop_
_geom_bond_atom_site_label_1
_geom_bond_atom_site_label_2
_geom_bond_distance
_geom_bond_site_symmetry_2
_geom_bond_publ_flag
Cd1 Br1 2.6023(7) . ?
Cd1 Br3 2.6164(5) . ?
Cd1 Br3 2.6164(5) 7_565 ?
Cd1 Br2 2.5321(8) . ?
C3 C4 1.514(5) . ?
C3 H3a 0.9600 . ?
C3 H3b 0.9600 . ?
C3 H3c 0.9600 . ?
C4 N1 1.504(4) 5_556 ?
C4 C2 1.502(5) . ?
C4 H4 0.9800 . ?
N1 C2 1.488(4) . ?
N1 H1a 0.9000 . ?
N1 H1b 0.9000 . ?
C2 H2a 0.9700 . ?
C2 H2b 0.9700 . ?

loop_
_geom_torsion_atom_site_label_1
_geom_torsion_atom_site_label_2
_geom_torsion_atom_site_label_3
_geom_torsion_atom_site_label_4
_geom_torsion
_geom_torsion_site_symmetry_1
_geom_torsion_site_symmetry_2
_geom_torsion_site_symmetry_3
_geom_torsion_site_symmetry_4
_geom_torsion_publ_flag
C3 C4 N1 C2 -178.3(3) . . 5_556 5_556 ?
C3 C4 C2 N1 176.3(3) . . . . ?
C4 N1 C2 C4 -57.3(3) 5_556 . . . ?
C4 C2 N1 C4 -57.3(3) . . . 5_556 ?
